data_2002247
loop_
_publ_author_name
'Teske, C L'
'Mueller-Buschbaum, Hk'

_publ_section_title
;
Ueber Erdalkalimetall-Oxocuprate. II Zur Kenntnis von Sr2 Cu O3
;
_journal_name_full
;
Zeitschrift fuer Anorganische und Allgemeine Chemie
;
_journal_page_first 325
_journal_page_last 332
_journal_paper_doi 10.1002/zaac.19693710515
_journal_volume 371
_journal_year 1969
_chemical_formula_structural 'Sr2 Cu O3'
_chemical_formula_sum 'Cu O3 Sr2'
_chemical_name_systematic 'Distrontium copper oxide'
_space_group_IT_number 71
_symmetry_cell_setting orthorhombic
_symmetry_Int_Tables_number 71
_symmetry_space_group_name_Hall '-I 2 2'
_symmetry_space_group_name_H-M 'I m m m'
_cell_angle_alpha 90
_cell_angle_beta 90
_cell_angle_gamma 90
_cell_formula_units_Z 2
_cell_length_a 12.688
_cell_length_b 3.912
_cell_length_c 3.485
_cell_volume 173.0
_exptl_crystal_density_meas 4.96
_refine_ls_R_factor_all 0.109
_cod_database_code 2002247

loop_
_symmetry_equiv_pos_as_xyz
x,y,z
x,-y,-z
-x,y,-z
-x,-y,z
-x,-y,-z
-x,y,z
x,-y,z
x,y,-z
1/2+x,1/2+y,1/2+z
1/2+x,1/2-y,1/2-z
1/2-x,1/2+y,1/2-z
1/2-x,1/2-y,1/2+z
1/2-x,1/2-y,1/2-z
1/2-x,1/2+y,1/2+z
1/2+x,1/2-y,1/2+z
1/2+x,1/2+y,1/2-z

loop_
_atom_site_label
_atom_site_type_symbol
_atom_site_symmetry_multiplicity
_atom_site_Wyckoff_symbol
_atom_site_fract_x
_atom_site_fract_y
_atom_site_fract_z
_atom_site_occupancy
_atom_site_attached_hydrogens
_atom_site_calc_flag
Sr1 Sr2+ 4 f 0.3524 0.5 0. 1. 0 d
Cu1 Cu2+ 2 d 0.5 0. 0.5 1. 0 d
O1 O2- 4 f 0.154 0.5 0. 1. 0 d
O2 O2- 2 a 0. 0. 0. 1. 0 d

loop_
_atom_type_symbol
_atom_type_oxidation_number
Sr2+ 2.000
Cu2+ 2.000
O2- -2.000
